data_7240148
loop_
_publ_author_name
'Hao, Xiaoyun'
'Shi, Jingwen'
'Dou, Yong'
'Cao, Tong'
'Zhou, Zhen'
'Yang, Lu'
'Li, Dacheng'
'Liu, Qingyun'
'Jiang, Jianzhuang'
'Zhang, Daopeng'

_publ_section_title
;
 Heterobimetallic complexes from 0D cluster to 3D network based-on various
 polycyanometallates and [Cu(dmpn)2]2+(dmpn =
 2,2-dimethyl-1,3-diaminopropane): synthesis, crystal structures and
 magnetic properties
;
_journal_name_full CrystEngComm
_journal_paper_doi 10.1039/D0CE00235F
_journal_year 2020
_chemical_formula_sum 'C20 H48 Cr Cu1.5 N12 O4'
_chemical_formula_weight 668.01
_space_group_crystal_system triclinic
_space_group_IT_number 2
_space_group_name_Hall '-P 1'
_space_group_name_H-M_alt 'P -1'
_atom_sites_solution_hydrogens mixed
_audit_creation_method SHELXL-2018/3
_audit_update_record
;
2019-11-26 deposited with the CCDC.	2020-03-20 downloaded from the CCDC.
;
_cell_angle_alpha 109.386(8)
_cell_angle_beta 99.006(11)
_cell_angle_gamma 98.300(9)
_cell_formula_units_Z 2
_cell_length_a 9.1335(14)
_cell_length_b 13.1615(8)
_cell_length_c 16.0651(19)
_cell_measurement_reflns_used 3120
_cell_measurement_temperature 293(2)
_cell_measurement_theta_max 26.210
_cell_measurement_theta_min 2.672
_cell_volume 1758.8(4)
_computing_cell_refinement 'SAINT-Plus (Bruker, 2001)'
_computing_data_collection 'APEX2 (Bruker, 2004)'
_computing_data_reduction SAINT-Plus
_computing_molecular_graphics 'SHELXL (Sheldrick, 2018)'
_computing_publication_material SHELXL
_computing_structure_refinement 'SHELXL-2018/3 (Sheldrick, 2018)'
_computing_structure_solution 'SHELXL-2018/3 (Sheldrick, 2018)'
_diffrn_ambient_temperature 293(2)
_diffrn_measured_fraction_theta_full 0.994
_diffrn_measured_fraction_theta_max 0.994
_diffrn_measurement_device_type 'Bruker APEX II CCD area-detector'
_diffrn_measurement_method '\f and \w scans'
_diffrn_radiation_type MoK\a
_diffrn_radiation_wavelength 0.71073
_diffrn_reflns_av_R_equivalents 0.0316
_diffrn_reflns_av_unetI/netI 0.0567
_diffrn_reflns_Laue_measured_fraction_full 0.994
_diffrn_reflns_Laue_measured_fraction_max 0.994
_diffrn_reflns_limit_h_max 8
_diffrn_reflns_limit_h_min -10
_diffrn_reflns_limit_k_max 15
_diffrn_reflns_limit_k_min -15
_diffrn_reflns_limit_l_max 19
_diffrn_reflns_limit_l_min -17
_diffrn_reflns_number 10486
_diffrn_reflns_point_group_measured_fraction_full 0.994
_diffrn_reflns_point_group_measured_fraction_max 0.994
_diffrn_reflns_theta_full 25.008
_diffrn_reflns_theta_max 25.008
_diffrn_reflns_theta_min 3.129
_diffrn_source 'fine-focus sealed tube'
_exptl_absorpt_coefficient_mu 1.248
_exptl_absorpt_correction_T_max 0.755
_exptl_absorpt_correction_T_min 0.628
_exptl_absorpt_correction_type multi-scan
_exptl_absorpt_process_details
;
SADABS '(Bruker,  2004)'
;
_exptl_crystal_colour dark-orange
_exptl_crystal_density_diffrn 1.261
_exptl_crystal_description block
_exptl_crystal_F_000 703
_exptl_crystal_size_max 0.410
_exptl_crystal_size_mid 0.350
_exptl_crystal_size_min 0.240
_refine_diff_density_max 1.372
_refine_diff_density_min -0.643
_refine_diff_density_rms 0.118
_refine_ls_extinction_method none
_refine_ls_goodness_of_fit_ref 1.058
_refine_ls_hydrogen_treatment constr
_refine_ls_matrix_type full
_refine_ls_number_parameters 358
_refine_ls_number_reflns 6166
_refine_ls_number_restraints 55
_refine_ls_restrained_S_all 1.080
_refine_ls_R_factor_all 0.0954
_refine_ls_R_factor_gt 0.0743
_refine_ls_shift/su_max 0.008
_refine_ls_shift/su_mean 0.001
_refine_ls_structure_factor_coef Fsqd
_refine_ls_weighting_details 'w=1/[\s^2^(Fo^2^)+(0.1388P)^2^+2.1212P] where P=(Fo^2^+2Fc^2^)/3'
_refine_ls_weighting_scheme calc
_refine_ls_wR_factor_gt 0.2146
_refine_ls_wR_factor_ref 0.2390
_reflns_Friedel_coverage 0.000
_reflns_number_gt 4584
_reflns_number_total 6166
_reflns_threshold_expression 'I > 2\s(I)'
_cod_data_source_file d0ce00235f2.cif
_cod_data_source_block Cr(I)
_cod_original_formula_sum 'C20 H48 Cr Cu1.50 N12 O4'
_cod_database_code 7240148
_shelx_shelxl_version_number 2018/3
_shelx_space_group_comment
;
The symmetry employed for this shelxl refinement is uniquely defined
by the following loop, which should always be used as a source of
symmetry information in preference to the above space-group names.
They are only intended as comments.
;
_shelx_estimated_absorpt_t_min 0.629
_shelx_estimated_absorpt_t_max 0.754

loop_
_space_group_symop_operation_xyz
'x, y, z'
'-x, -y, -z'

loop_
_atom_site_label
_atom_site_type_symbol
_atom_site_fract_x
_atom_site_fract_y
_atom_site_fract_z
_atom_site_U_iso_or_equiv
_atom_site_adp_type
_atom_site_occupancy
_atom_site_site_symmetry_order
_atom_site_calc_flag
_atom_site_refinement_flags_posn
_atom_site_refinement_flags_adp
_atom_site_refinement_flags_occupancy
_atom_site_disorder_assembly
_atom_site_disorder_group
Cu1 Cu 0.5000 0.5000 0.5000 0.0493(3) Uani 1 2 d S . P . .
Cu2 Cu 0.5000 0.0000 0.5000 0.0501(3) Uani 1 2 d S . P . .
Cu3 Cu 0.5000 0.5000 1.0000 0.0623(4) Uani 1 2 d S . P . .
Cr1 Cr 0.26264(9) 0.30551(6) 0.67337(5) 0.0290(3) Uani 1 1 d . . . . .
O1 O -0.0141(9) 0.2164(7) 0.5108(5) 0.121(3) Uani 1 1 d . . . . .
O2 O 0.1637(7) 0.8621(5) 0.6761(5) 0.0965(19) Uani 1 1 d . . . . .
H2A H 0.1649 0.9227 0.6652 0.116 Uiso 1 1 d R U . . .
H2B H 0.1198 0.8072 0.6265 0.116 Uiso 1 1 d R U . . .
O3 O 0.8593(9) 0.4741(9) 0.9187(6) 0.151(3) Uani 1 1 d . . . . .
H3A H 0.8917 0.4151 0.9116 0.182 Uiso 1 1 d R U . . .
H3B H 0.9316 0.5229 0.9192 0.182 Uiso 1 1 d R U . . .
O4 O 0.6063(8) 0.2476(5) 0.3487(5) 0.102(2) Uani 1 1 d . . . . .
H4B H 0.6344 0.3019 0.3333 0.123 Uiso 1 1 d R U . . .
H4A H 0.5260 0.2187 0.3074 0.123 Uiso 1 1 d R U . . .
N1 N 0.3512(7) 0.5177(5) 0.6335(4) 0.0609(14) Uani 1 1 d . . . . .
N2 N 0.4588(7) 0.1958(4) 0.5440(4) 0.0591(15) Uani 1 1 d . . . . .
N3 N 0.5335(7) 0.3996(6) 0.8350(4) 0.0708(17) Uani 1 1 d . . . . .
N4 N 0.2008(7) 0.0910(5) 0.7135(5) 0.0756(18) Uani 1 1 d . . . . .
N5 N 0.0720(7) 0.4046(5) 0.8098(4) 0.0663(16) Uani 1 1 d . . . . .
N6 N 0.0893(9) 0.2501(6) 0.5717(5) 0.0771(18) Uani 1 1 d . . . . .
N7 N 0.2739(6) -0.0551(5) 0.4512(4) 0.0620(15) Uani 1 1 d . . . . .
H7A H 0.2400 -0.0930 0.4835 0.074 Uiso 1 1 calc R U . . .
H7B H 0.2319 0.0036 0.4624 0.074 Uiso 1 1 calc R U . . .
N8 N 0.5294(6) 0.0122(4) 0.3816(4) 0.0543(13) Uani 1 1 d . . . . .
H8A H 0.5235 0.0806 0.3858 0.065 Uiso 1 1 calc R U . . .
H8B H 0.6244 0.0063 0.3785 0.065 Uiso 1 1 calc R U . . .
N9 N 0.3567(6) 0.3535(4) 0.4245(3) 0.0541(13) Uani 1 1 d . U . . .
H9A H 0.4143 0.3038 0.4119 0.065 Uiso 1 1 calc R U . . .
H9B H 0.3012 0.3367 0.4609 0.065 Uiso 1 1 calc R U . . .
N10 N 0.3516(6) 0.5800(4) 0.4519(4) 0.0567(14) Uani 1 1 d . . . . .
H10A H 0.2906 0.5955 0.4904 0.068 Uiso 1 1 calc R U . . .
H10B H 0.4059 0.6442 0.4565 0.068 Uiso 1 1 calc R U . . .
N11 N 0.6541(7) 0.4199(5) 1.0412(4) 0.0709(17) Uani 1 1 d . . . . .
H11A H 0.6852 0.3818 0.9927 0.085 Uiso 1 1 calc R U . . .
H11B H 0.7340 0.4710 1.0779 0.085 Uiso 1 1 calc R U . . .
N12 N 0.3273(7) 0.3738(5) 0.9789(5) 0.0737(16) Uani 1 1 d . U . . .
H12A H 0.2449 0.4018 0.9853 0.088 Uiso 1 1 calc R U . . .
H12B H 0.3113 0.3297 0.9213 0.088 Uiso 1 1 calc R U . . .
C1 C 0.3153(6) 0.4407(5) 0.6499(4) 0.0432(13) Uani 1 1 d . . . . .
C2 C 0.3867(7) 0.2373(4) 0.5921(4) 0.0447(13) Uani 1 1 d . . . . .
C3 C 0.4357(7) 0.3623(5) 0.7742(4) 0.0448(13) Uani 1 1 d . . . . .
C4 C 0.2214(7) 0.1713(5) 0.6979(4) 0.0491(14) Uani 1 1 d . . . . .
C5 C 0.1387(7) 0.3673(5) 0.7572(4) 0.0461(14) Uani 1 1 d . . . . .
C6 C 0.3355(13) 0.3025(9) 1.0342(8) 0.109(3) Uani 1 1 d . U . . .
H6A H 0.2455 0.2438 1.0106 0.131 Uiso 1 1 calc R U . . .
H6B H 0.3325 0.3463 1.0956 0.131 Uiso 1 1 calc R U . . .
C7 C 0.2559(11) 0.5341(7) 0.3629(7) 0.090(2) Uani 1 1 d . U . . .
H7C H 0.3188 0.5300 0.3190 0.109 Uiso 1 1 calc R U . . .
H7D H 0.1891 0.5835 0.3569 0.109 Uiso 1 1 calc R U . . .
C8 C 0.1592(10) 0.4192(7) 0.3405(6) 0.0782(17) Uani 1 1 d . U . . .
C9 C 0.2523(11) 0.3338(8) 0.3411(7) 0.095(2) Uani 1 1 d . U . . .
H9C H 0.1832 0.2636 0.3249 0.115 Uiso 1 1 d R U . . .
H9D H 0.3094 0.3268 0.2941 0.115 Uiso 1 1 d R U . . .
C10 C 0.0507(13) 0.4236(9) 0.3995(9) 0.116(3) Uani 1 1 d . U . . .
H10C H 0.0749 0.3827 0.4376 0.173 Uiso 1 1 calc R U . . .
H10D H -0.0501 0.3920 0.3632 0.173 Uiso 1 1 calc R U . . .
H10E H 0.0564 0.4989 0.4364 0.173 Uiso 1 1 calc R U . . .
C11 C 0.0619(15) 0.3822(10) 0.2417(9) 0.137(4) Uani 1 1 d . U . . .
H11C H -0.0111 0.3156 0.2286 0.205 Uiso 1 1 calc R U . . .
H11D H 0.1271 0.3694 0.1995 0.205 Uiso 1 1 calc R U . . .
H11E H 0.0101 0.4391 0.2366 0.205 Uiso 1 1 calc R U . . .
C12 C 0.2130(9) -0.1264(6) 0.3518(5) 0.071(2) Uani 1 1 d . . . . .
H12C H 0.2480 -0.1951 0.3394 0.085 Uiso 1 1 calc R U . . .
H12D H 0.1031 -0.1441 0.3397 0.085 Uiso 1 1 calc R U . . .
C13 C 0.2622(8) -0.0711(6) 0.2886(5) 0.0626(17) Uani 1 1 d . . . . .
C14 C 0.4315(8) -0.0626(6) 0.2929(5) 0.0646(18) Uani 1 1 d . . . . .
H14A H 0.4532 -0.1357 0.2799 0.078 Uiso 1 1 calc R U . . .
H14B H 0.4577 -0.0367 0.2461 0.078 Uiso 1 1 calc R U . . .
C15 C 0.2210(10) 0.0413(7) 0.3086(7) 0.086(3) Uani 1 1 d . . . . .
H15A H 0.2711 0.0886 0.3692 0.129 Uiso 1 1 calc R U . . .
H15B H 0.1133 0.0331 0.3022 0.129 Uiso 1 1 calc R U . . .
H15C H 0.2528 0.0732 0.2669 0.129 Uiso 1 1 calc R U . . .
C16 C 0.1768(12) -0.1484(9) 0.1941(6) 0.102(3) Uani 1 1 d . . . . .
H16A H 0.2079 -0.1204 0.1501 0.154 Uiso 1 1 calc R U . . .
H16B H 0.0698 -0.1532 0.1896 0.154 Uiso 1 1 calc R U . . .
H16C H 0.1989 -0.2202 0.1830 0.154 Uiso 1 1 calc R U . . .
C17 C 0.6105(14) 0.3406(9) 1.0897(8) 0.117(3) Uani 1 1 d . U . . .
H17A H 0.6951 0.3063 1.1005 0.140 Uiso 1 1 calc R U . . .
H17B H 0.5928 0.3827 1.1480 0.140 Uiso 1 1 calc R U . . .
C18 C 0.4717(13) 0.2515(8) 1.0377(7) 0.095(2) Uani 1 1 d . U . . .
C19 C 0.4815(16) 0.1752(11) 0.9497(8) 0.148(5) Uani 1 1 d . U . . .
H19A H 0.3882 0.1612 0.9068 0.222 Uiso 1 1 calc R U . . .
H19B H 0.4990 0.1073 0.9552 0.222 Uiso 1 1 calc R U . . .
H19C H 0.5636 0.2071 0.9295 0.222 Uiso 1 1 calc R U . . .
C20 C 0.4554(19) 0.1811(12) 1.0997(10) 0.150(5) Uani 1 1 d . U . . .
H20A H 0.4759 0.2295 1.1618 0.225 Uiso 1 1 calc R U . . .
H20B H 0.5262 0.1333 1.0921 0.225 Uiso 1 1 calc R U . . .
H20C H 0.3541 0.1378 1.0829 0.225 Uiso 1 1 calc R U . . .

loop_
_atom_site_aniso_label
_atom_site_aniso_U_11
_atom_site_aniso_U_22
_atom_site_aniso_U_33
_atom_site_aniso_U_23
_atom_site_aniso_U_13
_atom_site_aniso_U_12
Cu1 0.0488(6) 0.0351(5) 0.0718(7) 0.0261(5) 0.0147(5) 0.0151(4)
Cu2 0.0375(6) 0.0479(6) 0.0628(7) 0.0123(5) 0.0261(5) 0.0051(4)
Cu3 0.0552(7) 0.0557(7) 0.0753(8) 0.0218(6) 0.0113(6) 0.0175(6)
Cr1 0.0320(5) 0.0254(4) 0.0343(4) 0.0116(3) 0.0150(3) 0.0098(3)
O1 0.100(5) 0.145(7) 0.091(5) 0.052(5) -0.026(4) -0.029(5)
O2 0.099(5) 0.067(3) 0.118(5) 0.031(3) 0.008(4) 0.023(3)
O3 0.120(7) 0.208(9) 0.167(8) 0.072(7) 0.094(6) 0.084(7)
O4 0.119(5) 0.070(4) 0.145(6) 0.053(4) 0.070(5) 0.030(4)
N1 0.069(4) 0.051(3) 0.080(4) 0.038(3) 0.030(3) 0.017(3)
N2 0.086(4) 0.040(3) 0.064(3) 0.017(3) 0.044(3) 0.027(3)
N3 0.064(4) 0.088(5) 0.054(3) 0.017(3) 0.011(3) 0.017(3)
N4 0.066(4) 0.057(4) 0.125(6) 0.052(4) 0.033(4) 0.020(3)
N5 0.056(3) 0.079(4) 0.072(4) 0.023(3) 0.036(3) 0.027(3)
N6 0.089(5) 0.072(4) 0.070(4) 0.034(3) 0.014(4) 0.000(4)
N7 0.042(3) 0.064(3) 0.079(4) 0.022(3) 0.027(3) 0.002(3)
N8 0.046(3) 0.048(3) 0.074(3) 0.021(3) 0.030(3) 0.011(2)
N9 0.071(4) 0.039(3) 0.058(3) 0.021(2) 0.010(3) 0.023(3)
N10 0.051(3) 0.040(3) 0.085(4) 0.031(3) 0.013(3) 0.014(2)
N11 0.075(4) 0.057(3) 0.071(4) 0.012(3) 0.006(3) 0.022(3)
N12 0.072(4) 0.077(4) 0.085(4) 0.036(3) 0.030(3) 0.024(3)
C1 0.043(3) 0.041(3) 0.047(3) 0.012(3) 0.017(3) 0.015(3)
C2 0.058(4) 0.031(3) 0.053(3) 0.019(3) 0.023(3) 0.012(3)
C3 0.046(3) 0.048(3) 0.045(3) 0.016(3) 0.021(3) 0.014(3)
C4 0.046(3) 0.048(3) 0.065(4) 0.026(3) 0.022(3) 0.017(3)
C5 0.042(3) 0.045(3) 0.057(3) 0.019(3) 0.019(3) 0.011(3)
C6 0.107(6) 0.098(5) 0.129(6) 0.044(5) 0.039(5) 0.019(5)
C7 0.087(4) 0.073(4) 0.121(5) 0.049(4) 0.012(4) 0.022(4)
C8 0.079(4) 0.062(3) 0.110(4) 0.050(3) 0.015(3) 0.028(3)
C9 0.090(5) 0.072(4) 0.119(5) 0.035(4) -0.001(4) 0.029(4)
C10 0.098(6) 0.093(6) 0.173(8) 0.059(6) 0.053(6) 0.024(5)
C11 0.136(7) 0.109(6) 0.142(7) 0.038(6) -0.027(6) 0.035(6)
C12 0.057(4) 0.058(4) 0.091(5) 0.025(4) 0.015(4) 0.000(3)
C13 0.055(4) 0.056(4) 0.071(4) 0.015(3) 0.015(3) 0.011(3)
C14 0.066(5) 0.056(4) 0.071(4) 0.014(4) 0.028(4) 0.015(3)
C15 0.076(6) 0.076(5) 0.121(7) 0.042(5) 0.027(5) 0.035(5)
C16 0.097(7) 0.102(7) 0.091(7) 0.026(6) 0.000(5) 0.016(6)
C17 0.122(7) 0.094(6) 0.125(7) 0.031(6) 0.011(6) 0.034(5)
C18 0.111(5) 0.077(4) 0.112(5) 0.040(4) 0.042(5) 0.033(4)
C19 0.151(10) 0.129(9) 0.116(8) -0.017(7) 0.030(8) 0.026(8)
C20 0.186(12) 0.126(9) 0.152(10) 0.067(8) 0.042(9) 0.033(9)

loop_
_atom_type_symbol
_atom_type_description
_atom_type_scat_dispersion_real
_atom_type_scat_dispersion_imag
_atom_type_scat_source
C C 0.0033 0.0016 'International Tables Vol C Tables 4.2.6.8 and 6.1.1.4'
H H 0.0000 0.0000 'International Tables Vol C Tables 4.2.6.8 and 6.1.1.4'
O O 0.0106 0.0060 'International Tables Vol C Tables 4.2.6.8 and 6.1.1.4'
N N 0.0061 0.0033 'International Tables Vol C Tables 4.2.6.8 and 6.1.1.4'
Cr Cr 0.3209 0.6236 'International Tables Vol C Tables 4.2.6.8 and 6.1.1.4'
Cu Cu 0.3201 1.2651 'International Tables Vol C Tables 4.2.6.8 and 6.1.1.4'

loop_
_geom_angle_atom_site_label_1
_geom_angle_atom_site_label_2
_geom_angle_atom_site_label_3
_geom_angle
_geom_angle_site_symmetry_1
_geom_angle_site_symmetry_3
_geom_angle_publ_flag
N9 Cu1 N9 180.0(3) 2_666 . ?
N9 Cu1 N10 89.8(2) 2_666 2_666 ?
N9 Cu1 N10 90.2(2) . 2_666 ?
N9 Cu1 N10 90.2(2) 2_666 . ?
N9 Cu1 N10 89.8(2) . . ?
N10 Cu1 N10 180.0 2_666 . ?
N9 Cu1 N1 90.5(2) 2_666 . ?
N9 Cu1 N1 89.5(2) . . ?
N10 Cu1 N1 93.0(2) 2_666 . ?
N10 Cu1 N1 87.0(2) . . ?
N8 Cu2 N8 180.0 . 2_656 ?
N8 Cu2 N7 88.6(2) . 2_656 ?
N8 Cu2 N7 91.4(2) 2_656 2_656 ?
N8 Cu2 N7 91.4(2) . . ?
N8 Cu2 N7 88.6(2) 2_656 . ?
N7 Cu2 N7 180.0 2_656 . ?
N8 Cu2 N2 86.36(19) . . ?
N8 Cu2 N2 93.64(19) 2_656 . ?
N7 Cu2 N2 91.2(2) 2_656 . ?
N7 Cu2 N2 88.8(2) . . ?
N12 Cu3 N12 180.0 2_667 . ?
N12 Cu3 N11 91.6(3) 2_667 2_667 ?
N12 Cu3 N11 88.4(3) . 2_667 ?
N12 Cu3 N11 88.4(3) 2_667 . ?
N12 Cu3 N11 91.6(3) . . ?
N11 Cu3 N11 180.0 2_667 . ?
N12 Cu3 N3 91.4(2) 2_667 . ?
N12 Cu3 N3 88.6(2) . . ?
N11 Cu3 N3 93.2(2) 2_667 . ?
N11 Cu3 N3 86.8(2) . . ?
C4 Cr1 C3 89.7(3) . . ?
C4 Cr1 N6 91.0(3) . . ?
C3 Cr1 N6 179.3(3) . . ?
C4 Cr1 C5 88.3(2) . . ?
C3 Cr1 C5 88.2(2) . . ?
N6 Cr1 C5 91.9(3) . . ?
C4 Cr1 C2 88.7(2) . . ?
C3 Cr1 C2 91.1(2) . . ?
N6 Cr1 C2 88.9(3) . . ?
C5 Cr1 C2 176.9(2) . . ?
C4 Cr1 C1 177.0(2) . . ?
C3 Cr1 C1 88.0(3) . . ?
N6 Cr1 C1 91.3(3) . . ?
C5 Cr1 C1 93.5(2) . . ?
C2 Cr1 C1 89.4(2) . . ?
H2A O2 H2B 108.1 . . ?
H3A O3 H3B 107.7 . . ?
H4B O4 H4A 96.5 . . ?
C1 N1 Cu1 118.3(4) . . ?
C2 N2 Cu2 128.5(4) . . ?
C3 N3 Cu3 123.4(5) . . ?
O1 N6 Cr1 179.6(9) . . ?
C12 N7 Cu2 119.8(4) . . ?
C12 N7 H7A 107.4 . . ?
Cu2 N7 H7A 107.4 . . ?
C12 N7 H7B 107.4 . . ?
Cu2 N7 H7B 107.4 . . ?
H7A N7 H7B 106.9 . . ?
C14 N8 Cu2 122.6(4) . . ?
C14 N8 H8A 106.7 . . ?
Cu2 N8 H8A 106.7 . . ?
C14 N8 H8B 106.7 . . ?
Cu2 N8 H8B 106.7 . . ?
H8A N8 H8B 106.6 . . ?
C9 N9 Cu1 124.2(5) . . ?
C9 N9 H9A 106.3 . . ?
Cu1 N9 H9A 106.3 . . ?
C9 N9 H9B 106.3 . . ?
Cu1 N9 H9B 106.3 . . ?
H9A N9 H9B 106.4 . . ?
C7 N10 Cu1 123.2(5) . . ?
C7 N10 H10A 106.5 . . ?
Cu1 N10 H10A 106.5 . . ?
C7 N10 H10B 106.5 . . ?
Cu1 N10 H10B 106.5 . . ?
H10A N10 H10B 106.5 . . ?
C17 N11 Cu3 120.3(6) . . ?
C17 N11 H11A 107.3 . . ?
Cu3 N11 H11A 107.3 . . ?
C17 N11 H11B 107.3 . . ?
Cu3 N11 H11B 107.3 . . ?
H11A N11 H11B 106.9 . . ?
C6 N12 Cu3 121.0(6) . . ?
C6 N12 H12A 107.1 . . ?
Cu3 N12 H12A 107.1 . . ?
C6 N12 H12B 107.1 . . ?
Cu3 N12 H12B 107.1 . . ?
H12A N12 H12B 106.8 . . ?
N1 C1 Cr1 176.5(5) . . ?
N2 C2 Cr1 179.1(5) . . ?
N3 C3 Cr1 176.6(6) . . ?
N4 C4 Cr1 178.2(6) . . ?
N5 C5 Cr1 176.6(6) . . ?
N12 C6 C18 116.3(8) . . ?
N12 C6 H6A 108.2 . . ?
C18 C6 H6A 108.2 . . ?
N12 C6 H6B 108.2 . . ?
C18 C6 H6B 108.2 . . ?
H6A C6 H6B 107.4 . . ?
N10 C7 C8 114.0(7) . . ?
N10 C7 H7C 108.7 . . ?
C8 C7 H7C 108.7 . . ?
N10 C7 H7D 108.7 . . ?
C8 C7 H7D 108.7 . . ?
H7C C7 H7D 107.6 . . ?
C10 C8 C9 112.3(8) . . ?
C10 C8 C7 110.7(8) . . ?
C9 C8 C7 113.2(8) . . ?
C10 C8 C11 106.2(9) . . ?
C9 C8 C11 106.9(8) . . ?
C7 C8 C11 107.2(8) . . ?
N9 C9 C8 116.7(8) . . ?
N9 C9 H9C 108.1 . . ?
C8 C9 H9C 108.0 . . ?
N9 C9 H9D 108.2 . . ?
C8 C9 H9D 108.2 . . ?
H9C C9 H9D 107.3 . . ?
C8 C10 H10C 109.5 . . ?
C8 C10 H10D 109.5 . . ?
H10C C10 H10D 109.5 . . ?
C8 C10 H10E 109.5 . . ?
H10C C10 H10E 109.5 . . ?
H10D C10 H10E 109.5 . . ?
C8 C11 H11C 109.5 . . ?
C8 C11 H11D 109.5 . . ?
H11C C11 H11D 109.5 . . ?
C8 C11 H11E 109.5 . . ?
H11C C11 H11E 109.5 . . ?
H11D C11 H11E 109.5 . . ?
C13 C12 N7 112.9(6) . . ?
C13 C12 H12C 109.0 . . ?
N7 C12 H12C 109.0 . . ?
C13 C12 H12D 109.0 . . ?
N7 C12 H12D 109.0 . . ?
H12C C12 H12D 107.8 . . ?
C12 C13 C15 112.0(7) . . ?
C12 C13 C14 110.2(6) . . ?
C15 C13 C14 111.2(6) . . ?
C12 C13 C16 105.1(7) . . ?
C15 C13 C16 109.7(7) . . ?
C14 C13 C16 108.3(7) . . ?
N8 C14 C13 114.1(5) . . ?
N8 C14 H14A 108.7 . . ?
C13 C14 H14A 108.7 . . ?
N8 C14 H14B 108.7 . . ?
C13 C14 H14B 108.7 . . ?
H14A C14 H14B 107.6 . . ?
C13 C15 H15A 109.5 . . ?
C13 C15 H15B 109.5 . . ?
H15A C15 H15B 109.5 . . ?
C13 C15 H15C 109.5 . . ?
H15A C15 H15C 109.5 . . ?
H15B C15 H15C 109.5 . . ?
C13 C16 H16A 109.5 . . ?
C13 C16 H16B 109.5 . . ?
H16A C16 H16B 109.5 . . ?
C13 C16 H16C 109.5 . . ?
H16A C16 H16C 109.5 . . ?
H16B C16 H16C 109.5 . . ?
C18 C17 N11 113.8(9) . . ?
C18 C17 H17A 108.8 . . ?
N11 C17 H17A 108.8 . . ?
C18 C17 H17B 108.8 . . ?
N11 C17 H17B 108.8 . . ?
H17A C17 H17B 107.7 . . ?
C19 C18 C6 113.5(11) . . ?
C19 C18 C17 116.4(10) . . ?
C6 C18 C17 109.2(9) . . ?
C19 C18 C20 106.3(10) . . ?
C6 C18 C20 106.9(9) . . ?
C17 C18 C20 103.6(10) . . ?
C18 C19 H19A 109.5 . . ?
C18 C19 H19B 109.5 . . ?
H19A C19 H19B 109.5 . . ?
C18 C19 H19C 109.5 . . ?
H19A C19 H19C 109.5 . . ?
H19B C19 H19C 109.5 . . ?
C18 C20 H20A 109.5 . . ?
C18 C20 H20B 109.5 . . ?
H20A C20 H20B 109.5 . . ?
C18 C20 H20C 109.5 . . ?
H20A C20 H20C 109.5 . . ?
H20B C20 H20C 109.5 . . ?

loop_
_geom_bond_atom_site_label_1
_geom_bond_atom_site_label_2
_geom_bond_distance
_geom_bond_site_symmetry_2
_geom_bond_publ_flag
Cu1 N9 2.031(5) 2_666 ?
Cu1 N9 2.031(5) . ?
Cu1 N10 2.041(5) 2_666 ?
Cu1 N10 2.041(5) . ?
Cu1 N1 2.678(6) . ?
Cu2 N8 2.016(5) . ?
Cu2 N8 2.016(5) 2_656 ?
Cu2 N7 2.022(5) 2_656 ?
Cu2 N7 2.022(5) . ?
Cu2 N2 2.538(5) . ?
Cu3 N12 2.016(7) 2_667 ?
Cu3 N12 2.016(7) . ?
Cu3 N11 2.032(6) 2_667 ?
Cu3 N11 2.032(6) . ?
Cu3 N3 2.628(6) . ?
Cr1 C4 1.932(6) . ?
Cr1 C3 1.933(7) . ?
Cr1 N6 1.942(8) . ?
Cr1 C5 1.942(6) . ?
Cr1 C2 1.942(6) . ?
Cr1 C1 1.947(6) . ?
O1 N6 1.161(9) . ?
O2 H2A 0.8713 . ?
O2 H2B 0.8670 . ?
O3 H3A 0.8500 . ?
O3 H3B 0.8500 . ?
O4 H4B 0.8502 . ?
O4 H4A 0.8500 . ?
N1 C1 1.146(8) . ?
N2 C2 1.145(7) . ?
N3 C3 1.129(8) . ?
N4 C4 1.161(8) . ?
N5 C5 1.139(7) . ?
N7 C12 1.522(9) . ?
N7 H7A 0.8900 . ?
N7 H7B 0.8900 . ?
N8 C14 1.489(9) . ?
N8 H8A 0.8900 . ?
N8 H8B 0.8900 . ?
N9 C9 1.439(10) . ?
N9 H9A 0.8900 . ?
N9 H9B 0.8900 . ?
N10 C7 1.434(11) . ?
N10 H10A 0.8900 . ?
N10 H10B 0.8900 . ?
N11 C17 1.540(13) . ?
N11 H11A 0.8900 . ?
N11 H11B 0.8900 . ?
N12 C6 1.492(12) . ?
N12 H12A 0.8900 . ?
N12 H12B 0.8900 . ?
C6 C18 1.499(14) . ?
C6 H6A 0.9700 . ?
C6 H6B 0.9700 . ?
C7 C8 1.534(12) . ?
C7 H7C 0.9700 . ?
C7 H7D 0.9700 . ?
C8 C10 1.470(13) . ?
C8 C9 1.504(11) . ?
C8 C11 1.571(14) . ?
C9 H9C 0.9700 . ?
C9 H9D 0.9700 . ?
C10 H10C 0.9600 . ?
C10 H10D 0.9600 . ?
C10 H10E 0.9600 . ?
C11 H11C 0.9600 . ?
C11 H11D 0.9600 . ?
C11 H11E 0.9600 . ?
C12 C13 1.517(10) . ?
C12 H12C 0.9700 . ?
C12 H12D 0.9700 . ?
C13 C15 1.521(10) . ?
C13 C14 1.523(10) . ?
C13 C16 1.524(11) . ?
C14 H14A 0.9700 . ?
C14 H14B 0.9700 . ?
C15 H15A 0.9600 . ?
C15 H15B 0.9600 . ?
C15 H15C 0.9600 . ?
C16 H16A 0.9600 . ?
C16 H16B 0.9600 . ?
C16 H16C 0.9600 . ?
C17 C18 1.506(15) . ?
C17 H17A 0.9700 . ?
C17 H17B 0.9700 . ?
C18 C19 1.462(14) . ?
C18 C20 1.579(15) . ?
C19 H19A 0.9600 . ?
C19 H19B 0.9600 . ?
C19 H19C 0.9600 . ?
C20 H20A 0.9600 . ?
C20 H20B 0.9600 . ?
C20 H20C 0.9600 . ?

loop_
_geom_hbond_atom_site_label_D
_geom_hbond_atom_site_label_H
_geom_hbond_atom_site_label_A
_geom_hbond_distance_DH
_geom_hbond_distance_HA
_geom_hbond_distance_DA
_geom_hbond_angle_DHA
_geom_hbond_site_symmetry_A
O2 H2A N4 0.87 2.05 2.827(8) 148.8 1_565
O2 H2B O1 0.87 2.16 2.863(10) 137.4 2_566
O4 H4B N1 0.85 2.23 2.967(8) 144.7 2_666
N7 H7A O1 0.89 2.47 3.220(9) 142.5 2_556
N8 H8A O4 0.89 2.51 3.309(8) 149.9 .
N8 H8B N4 0.89 2.54 3.320(8) 146.9 2_656
N9 H9A O4 0.89 2.26 3.048(8) 148.1 .
N9 H9A N2 0.89 2.93 3.392(7) 114.1 .
N10 H10A O4 0.89 2.64 3.177(9) 119.9 2_666
N10 H10B N2 0.89 2.29 3.173(7) 175.4 2_666
N11 H11A O3 0.89 2.53 3.097(10) 122.1 .
N11 H11B N5 0.89 2.30 3.179(9) 171.1 2_667
N12 H12A O3 0.89 2.28 3.048(10) 144.9 2_667
O2 H2A N4 0.87 2.05 2.827(8) 148.8 1_565
O2 H2B O1 0.87 2.16 2.863(10) 137.4 2_566
O4 H4B N1 0.85 2.23 2.967(8) 144.7 2_666
N7 H7A O1 0.89 2.47 3.220(9) 142.5 2_556
N8 H8A O4 0.89 2.51 3.309(8) 149.9 .
N8 H8A N2 0.89 2.70 3.139(7) 111.8 .
N8 H8B N4 0.89 2.54 3.320(8) 146.9 2_656
N9 H9A O4 0.89 2.26 3.048(8) 148.1 .
N10 H10A O4 0.89 2.64 3.177(9) 119.9 2_666
N10 H10B N2 0.89 2.29 3.173(7) 175.4 2_666
N11 H11A O3 0.89 2.53 3.097(10) 122.1 .
N11 H11B N5 0.89 2.30 3.179(9) 171.1 2_667
N12 H12A O3 0.89 2.28 3.048(10) 144.9 2_667
